data_4023391
loop_
_publ_author_name
'Christopher E. Katz'
'Timothy Ribelin'
'Donna Withrow'
'Yashar Basseri'
'Anna K. Manukyan'
'Amy Bermudez'
'Christian G Nuera'
'Victor W. Day'
'Douglas R. Powell'
'Jennifer L. Poutsma'
'Jeffrey Aub\'e'

_publ_contact_author
; 
   Prof. Jeffrey Aub\'e 
   Department of Medicinal Chemistry -- University of Kansas 
   Malott Hall 
   1251 Wescoe Hall Dr, Rm 4070 
   Lawrence, KS  66045-7582  USA 
;
_publ_contact_author_email jaube@ku.edu
_publ_contact_author_fax 1(785)8645326
_publ_contact_author_phone 1(785)8644496
_publ_section_title
;
 Nonbonded, Attractive Cation-\p Interactions in
 Azide-Mediated Asymmetric Ring Expansion Reactions
;
_journal_name_full 'Journal of Organic Chemistry'
_journal_page_first 3318
_journal_page_last 3327
_journal_paper_doi 10.1021/jo800222r
_journal_volume 73
_journal_year 2008
_chemical_formula_sum 'C18 H26 N2 O4'
_chemical_formula_weight 334.41
_chemical_name_systematic
; 
 ? 
;
_space_group_IT_number 29
_symmetry_cell_setting orthorhombic
_symmetry_space_group_name_Hall 'P 2c -2ac'
_symmetry_space_group_name_H-M 'P c a 21'
_atom_sites_solution_hydrogens geom
_atom_sites_solution_primary direct
_atom_sites_solution_secondary difmap
_audit_creation_method SHELXL-97
_cell_angle_alpha 90.00
_cell_angle_beta 90.00
_cell_angle_gamma 90.00
_cell_formula_units_Z 8
_cell_length_a 22.6425(13)
_cell_length_b 6.5325(4)
_cell_length_c 23.7395(13)
_cell_measurement_reflns_used 4135
_cell_measurement_temperature 100(2)
_cell_measurement_theta_max 22.47
_cell_measurement_theta_min 2.49
_cell_volume 3511.4(4)
_computing_cell_refinement 'Bruker SAINT'
_computing_data_collection 'Bruker SMART'
_computing_data_reduction 'Bruker SAINT'
_computing_molecular_graphics 'Bruker SHELXTL'
_computing_publication_material 'Bruker SHELXTL'
_computing_structure_refinement 'Bruker SHELXTL'
_computing_structure_solution 'Bruker SHELXTL'
_diffrn_ambient_temperature 100(2)
_diffrn_measured_fraction_theta_full 0.997
_diffrn_measured_fraction_theta_max 0.997
_diffrn_measurement_device_type 'Bruker SMART APEX CCD area detector'
_diffrn_measurement_method 'phi and omega scans'
_diffrn_radiation_monochromator graphite
_diffrn_radiation_source 'fine-focus sealed tube'
_diffrn_radiation_type MoK\a
_diffrn_radiation_wavelength 0.71073
_diffrn_reflns_av_R_equivalents 0.0690
_diffrn_reflns_av_sigmaI/netI 0.0667
_diffrn_reflns_limit_h_max 30
_diffrn_reflns_limit_h_min -31
_diffrn_reflns_limit_k_max 9
_diffrn_reflns_limit_k_min -9
_diffrn_reflns_limit_l_max 33
_diffrn_reflns_limit_l_min -33
_diffrn_reflns_number 39645
_diffrn_reflns_theta_full 30.02
_diffrn_reflns_theta_max 30.02
_diffrn_reflns_theta_min 1.80
_diffrn_standards_decay_% 0.00
_exptl_absorpt_coefficient_mu 0.089
_exptl_absorpt_correction_T_max 1.000
_exptl_absorpt_correction_T_min 0.931
_exptl_absorpt_correction_type multi-scan
_exptl_crystal_colour Colorless
_exptl_crystal_density_diffrn 1.265
_exptl_crystal_density_method 'not measured'
_exptl_crystal_description Rectangular
_exptl_crystal_F_000 1440
_exptl_crystal_size_max 0.46
_exptl_crystal_size_mid 0.14
_exptl_crystal_size_min 0.04
_refine_diff_density_max 0.552
_refine_diff_density_min -0.232
_refine_diff_density_rms 0.074
_refine_ls_abs_structure_details 'Flack H D (1983), Acta Cryst. A39, 876-881'
_refine_ls_abs_structure_Flack -0.3(11)
_refine_ls_extinction_method none
_refine_ls_goodness_of_fit_ref 0.999
_refine_ls_hydrogen_treatment mixed
_refine_ls_matrix_type full
_refine_ls_number_parameters 447
_refine_ls_number_reflns 10196
_refine_ls_number_restraints 1
_refine_ls_restrained_S_all 0.999
_refine_ls_R_factor_all 0.0940
_refine_ls_R_factor_gt 0.0645
_refine_ls_shift/su_max 0.000
_refine_ls_shift/su_mean 0.000
_refine_ls_structure_factor_coef Fsqd
_refine_ls_weighting_details 'calc w=1/[\s^2^(Fo^2^)+(0.0901P)^2^+0.0000P] where P=(Fo^2^+2Fc^2^)/3'
_refine_ls_weighting_scheme calc
_refine_ls_wR_factor_gt 0.1437
_refine_ls_wR_factor_ref 0.1575
_reflns_number_gt 7451
_reflns_number_total 10196
_reflns_threshold_expression >2sigma(I)
_cod_data_source_file jo800222r-File003_3.cif
_cod_data_source_block k93a_(Compound_28b)
_cod_depositor_comments
;
The following automatic conversions were performed:
'_symmetry_cell_setting' value 'Orthorhombic' changed to 'orthorhombic'
according to '/home/saulius/struct/CIF-dictionaries/cif_core.dic'
dictionary named 'cif_core.dic' version 2.4.1 from 2010-06-29.

Automatic conversion script
Id: cif_fix_enum 1527 2010-12-29 10:47:43Z saulius 
;
_cod_database_code 4023391

loop_
_symmetry_equiv_pos_as_xyz
'x, y, z'
'-x, -y, z+1/2'
'x+1/2, -y, z'
'-x+1/2, y, z+1/2'

loop_
_atom_site_label
_atom_site_type_symbol
_atom_site_fract_x
_atom_site_fract_y
_atom_site_fract_z
_atom_site_U_iso_or_equiv
_atom_site_adp_type
_atom_site_occupancy
_atom_site_symmetry_multiplicity
_atom_site_calc_flag
_atom_site_refinement_flags
_atom_site_disorder_assembly
_atom_site_disorder_group
O1 O 0.39147(9) 0.5123(2) 0.42007(9) 0.0177(4) Uani 1 1 d . . .
O2 O 0.33740(9) 0.1719(3) 0.51245(9) 0.0238(4) Uani 1 1 d . . .
H2O H 0.3403(13) 0.128(5) 0.4792(16) 0.025(8) Uiso 1 1 d . . .
O3 O 0.08644(9) 1.1691(3) 0.46484(11) 0.0375(5) Uani 1 1 d . . .
O4 O 0.04041(9) 0.9422(4) 0.51392(11) 0.0469(6) Uani 1 1 d . . .
N1 N 0.33925(8) 0.6022(3) 0.49754(8) 0.0143(4) Uani 1 1 d . . .
N2 N 0.08334(11) 1.0010(3) 0.48764(14) 0.0231(6) Uani 1 1 d . . .
C1 C 0.38944(10) 0.5971(3) 0.46676(10) 0.0158(5) Uani 1 1 d . . .
C2 C 0.44345(10) 0.6909(4) 0.49303(11) 0.0195(5) Uani 1 1 d . . .
H2A H 0.4334 0.8290 0.5072 0.023 Uiso 1 1 calc R . .
H2B H 0.4743 0.7067 0.4638 0.023 Uiso 1 1 calc R . .
C3 C 0.46826(11) 0.5627(4) 0.54162(11) 0.0207(5) Uani 1 1 d . . .
H3A H 0.5111 0.5902 0.5447 0.025 Uiso 1 1 calc R . .
H3B H 0.4635 0.4161 0.5321 0.025 Uiso 1 1 calc R . .
C4 C 0.43957(11) 0.6017(4) 0.59946(11) 0.0180(5) Uani 1 1 d . . .
H4 H 0.4445 0.7511 0.6074 0.022 Uiso 1 1 calc R . .
C5 C 0.37282(12) 0.5604(4) 0.59836(11) 0.0206(5) Uani 1 1 d . . .
H5A H 0.3665 0.4131 0.5907 0.025 Uiso 1 1 calc R . .
H5B H 0.3566 0.5895 0.6362 0.025 Uiso 1 1 calc R . .
C6 C 0.33786(10) 0.6843(4) 0.55511(10) 0.0164(5) Uani 1 1 d . . .
H6A H 0.2962 0.6918 0.5676 0.020 Uiso 1 1 calc R . .
H6B H 0.3536 0.8256 0.5544 0.020 Uiso 1 1 calc R . .
C7 C 0.28821(12) 0.4827(3) 0.47870(13) 0.0147(5) Uani 1 1 d . . .
H7 H 0.2955 0.4440 0.4385 0.018 Uiso 1 1 calc R . .
C8 C 0.28374(11) 0.2834(4) 0.51261(11) 0.0197(5) Uani 1 1 d . . .
H8A H 0.2728 0.3162 0.5520 0.024 Uiso 1 1 calc R . .
H8B H 0.2520 0.1971 0.4965 0.024 Uiso 1 1 calc R . .
C9 C 0.47099(14) 0.4855(4) 0.64838(14) 0.0204(6) Uani 1 1 d . . .
C10 C 0.46428(15) 0.2512(4) 0.64377(13) 0.0350(7) Uani 1 1 d . . .
H10A H 0.4826 0.2036 0.6087 0.052 Uiso 1 1 calc R . .
H10B H 0.4223 0.2154 0.6437 0.052 Uiso 1 1 calc R . .
H10C H 0.4837 0.1858 0.6760 0.052 Uiso 1 1 calc R . .
C11 C 0.44372(14) 0.5527(5) 0.70514(13) 0.0304(7) Uani 1 1 d . . .
H11A H 0.4676 0.4988 0.7362 0.046 Uiso 1 1 calc R . .
H11B H 0.4034 0.4993 0.7081 0.046 Uiso 1 1 calc R . .
H11C H 0.4429 0.7025 0.7071 0.046 Uiso 1 1 calc R . .
C12 C 0.53625(13) 0.5370(6) 0.64985(14) 0.0344(7) Uani 1 1 d . . .
H12A H 0.5562 0.4712 0.6180 0.052 Uiso 1 1 calc R . .
H12B H 0.5534 0.4874 0.6852 0.052 Uiso 1 1 calc R . .
H12C H 0.5413 0.6857 0.6473 0.052 Uiso 1 1 calc R . .
C13 C 0.23252(10) 0.6119(4) 0.47999(10) 0.0156(5) Uani 1 1 d . . .
C14 C 0.23202(10) 0.7973(4) 0.45099(10) 0.0168(5) Uani 1 1 d . . .
H14 H 0.2659 0.8374 0.4302 0.020 Uiso 1 1 calc R . .
C15 C 0.18304(11) 0.9241(4) 0.45199(11) 0.0185(5) Uani 1 1 d . . .
H15 H 0.1828 1.0498 0.4319 0.022 Uiso 1 1 calc R . .
C16 C 0.13434(11) 0.8632(4) 0.48306(11) 0.0193(5) Uani 1 1 d . . .
C17 C 0.13284(12) 0.6783(4) 0.51122(11) 0.0230(5) Uani 1 1 d . . .
H17 H 0.0986 0.6388 0.5317 0.028 Uiso 1 1 calc R . .
C18 C 0.18173(12) 0.5510(4) 0.50929(13) 0.0225(6) Uani 1 1 d . . .
H18 H 0.1808 0.4223 0.5279 0.027 Uiso 1 1 calc R . .
O31 O 0.36092(9) 0.0188(3) 0.40788(10) 0.0202(5) Uani 1 1 d . . .
O32 O 0.41501(8) -0.3449(3) 0.31510(8) 0.0223(4) Uani 1 1 d . . .
H32O H 0.406(2) -0.378(6) 0.348(2) 0.070(15) Uiso 1 1 d . . .
O33 O 0.66664(9) 0.6492(3) 0.36516(11) 0.0368(5) Uani 1 1 d . . .
O34 O 0.71525(9) 0.4164(3) 0.31976(11) 0.0394(5) Uani 1 1 d . . .
N31 N 0.41428(8) 0.0878(3) 0.32928(9) 0.0150(4) Uani 1 1 d . . .
N32 N 0.67032(11) 0.4795(3) 0.34411(13) 0.0230(6) Uani 1 1 d . . .
C31 C 0.36466(10) 0.0979(3) 0.35985(10) 0.0156(5) Uani 1 1 d . . .
C32 C 0.31197(10) 0.2030(4) 0.33389(11) 0.0181(5) Uani 1 1 d . . .
H32A H 0.3243 0.3388 0.3196 0.022 Uiso 1 1 calc R . .
H32B H 0.2818 0.2255 0.3634 0.022 Uiso 1 1 calc R . .
C33 C 0.28395(11) 0.0795(4) 0.28499(11) 0.0199(5) Uani 1 1 d . . .
H33A H 0.2843 -0.0673 0.2953 0.024 Uiso 1 1 calc R . .
H33B H 0.2421 0.1216 0.2811 0.024 Uiso 1 1 calc R . .
C34 C 0.31439(11) 0.1043(4) 0.22730(11) 0.0185(5) Uani 1 1 d . . .
H34 H 0.3144 0.2542 0.2186 0.022 Uiso 1 1 calc R . .
C35 C 0.37905(11) 0.0376(4) 0.22974(11) 0.0161(5) Uani 1 1 d . . .
H35A H 0.3963 0.0494 0.1916 0.019 Uiso 1 1 calc R . .
H35B H 0.3807 -0.1084 0.2408 0.019 Uiso 1 1 calc R . .
C36 C 0.41680(10) 0.1624(4) 0.27086(10) 0.0158(5) Uani 1 1 d . . .
H36A H 0.4584 0.1594 0.2579 0.019 Uiso 1 1 calc R . .
H36B H 0.4034 0.3066 0.2700 0.019 Uiso 1 1 calc R . .
C37 C 0.46450(12) -0.0342(4) 0.34930(13) 0.0162(5) Uani 1 1 d . . .
H37 H 0.4562 -0.0719 0.3894 0.019 Uiso 1 1 calc R . .
C38 C 0.46869(11) -0.2341(4) 0.31576(11) 0.0190(5) Uani 1 1 d . . .
H38A H 0.4803 -0.2022 0.2765 0.023 Uiso 1 1 calc R . .
H38B H 0.5000 -0.3210 0.3324 0.023 Uiso 1 1 calc R . .
C39 C 0.27992(15) -0.0027(4) 0.17847(16) 0.0230(7) Uani 1 1 d . . .
C40 C 0.27620(15) -0.2362(4) 0.18760(13) 0.0341(7) Uani 1 1 d . . .
H40A H 0.2564 -0.2997 0.1553 0.051 Uiso 1 1 calc R . .
H40B H 0.2537 -0.2647 0.2220 0.051 Uiso 1 1 calc R . .
H40C H 0.3161 -0.2925 0.1913 0.051 Uiso 1 1 calc R . .
C41 C 0.30984(14) 0.0378(5) 0.12233(14) 0.0306(7) Uani 1 1 d . . .
H41A H 0.2839 -0.0070 0.0916 0.046 Uiso 1 1 calc R . .
H41B H 0.3471 -0.0381 0.1206 0.046 Uiso 1 1 calc R . .
H41C H 0.3178 0.1846 0.1185 0.046 Uiso 1 1 calc R . .
C42 C 0.21686(13) 0.0865(5) 0.17480(13) 0.0330(7) Uani 1 1 d . . .
H42A H 0.1972 0.0339 0.1410 0.049 Uiso 1 1 calc R . .
H42B H 0.2190 0.2362 0.1728 0.049 Uiso 1 1 calc R . .
H42C H 0.1943 0.0461 0.2083 0.049 Uiso 1 1 calc R . .
C43 C 0.52064(11) 0.0924(3) 0.34899(10) 0.0159(5) Uani 1 1 d . . .
C44 C 0.52100(11) 0.2783(4) 0.37823(10) 0.0185(5) Uani 1 1 d . . .
H44 H 0.4870 0.3184 0.3990 0.022 Uiso 1 1 calc R . .
C45 C 0.57013(11) 0.4047(4) 0.37743(11) 0.0189(5) Uani 1 1 d . . .
H45 H 0.5702 0.5309 0.3973 0.023 Uiso 1 1 calc R . .
C46 C 0.61890(11) 0.3424(4) 0.34704(11) 0.0189(5) Uani 1 1 d . . .
C47 C 0.62141(11) 0.1583(4) 0.31919(11) 0.0215(5) Uani 1 1 d . . .
H47 H 0.6562 0.1177 0.2997 0.026 Uiso 1 1 calc R . .
C48 C 0.57152(12) 0.0320(4) 0.32020(12) 0.0192(5) Uani 1 1 d . . .
H48 H 0.5723 -0.0959 0.3011 0.023 Uiso 1 1 calc R . .

loop_
_atom_site_aniso_label
_atom_site_aniso_U_11
_atom_site_aniso_U_22
_atom_site_aniso_U_33
_atom_site_aniso_U_23
_atom_site_aniso_U_13
_atom_site_aniso_U_12
O1 0.0234(11) 0.0167(9) 0.0131(11) -0.0001(6) 0.0061(9) 0.0010(6)
O2 0.0340(11) 0.0179(9) 0.0196(10) 0.0007(7) -0.0001(8) 0.0064(7)
O3 0.0263(11) 0.0282(10) 0.0580(15) 0.0117(10) 0.0061(10) 0.0071(8)
O4 0.0239(11) 0.0501(14) 0.0668(17) 0.0209(13) 0.0228(11) 0.0096(10)
N1 0.0147(9) 0.0151(9) 0.0130(9) -0.0012(7) -0.0006(7) -0.0005(7)
N2 0.0184(13) 0.0253(12) 0.0256(15) 0.0003(9) -0.0024(11) 0.0036(8)
C1 0.0168(11) 0.0119(10) 0.0188(12) 0.0055(9) 0.0007(9) 0.0017(8)
C2 0.0159(11) 0.0210(12) 0.0216(12) 0.0035(10) 0.0017(9) -0.0021(9)
C3 0.0147(12) 0.0265(13) 0.0208(13) 0.0011(11) -0.0009(9) 0.0014(10)
C4 0.0169(12) 0.0174(11) 0.0197(12) -0.0011(9) -0.0020(9) 0.0021(9)
C5 0.0218(13) 0.0214(12) 0.0184(13) -0.0021(11) -0.0015(10) 0.0008(11)
C6 0.0174(11) 0.0183(11) 0.0137(11) -0.0022(9) 0.0016(9) 0.0028(9)
C7 0.0145(12) 0.0153(11) 0.0143(14) 0.0003(9) 0.0002(10) -0.0019(8)
C8 0.0207(12) 0.0169(11) 0.0215(12) -0.0018(10) 0.0008(10) -0.0026(9)
C9 0.0247(16) 0.0246(14) 0.0118(15) -0.0027(9) -0.0069(13) 0.0066(10)
C10 0.0517(19) 0.0276(15) 0.0257(14) 0.0004(12) -0.0121(14) 0.0115(13)
C11 0.0308(17) 0.0419(16) 0.0184(15) -0.0039(14) -0.0043(12) 0.0125(14)
C12 0.0233(15) 0.0534(19) 0.0266(16) -0.0074(14) -0.0092(12) 0.0076(13)
C13 0.0150(11) 0.0183(11) 0.0136(11) -0.0013(9) -0.0018(9) -0.0034(9)
C14 0.0151(11) 0.0196(11) 0.0157(11) 0.0003(9) -0.0013(9) -0.0026(9)
C15 0.0176(11) 0.0171(12) 0.0206(12) 0.0017(9) -0.0036(9) -0.0026(9)
C16 0.0138(11) 0.0211(12) 0.0229(12) -0.0016(10) -0.0017(9) -0.0003(9)
C17 0.0167(11) 0.0304(13) 0.0220(12) 0.0005(11) 0.0027(10) -0.0035(10)
C18 0.0209(13) 0.0210(12) 0.0258(15) 0.0058(12) -0.0003(11) -0.0018(11)
O31 0.0214(11) 0.0217(9) 0.0176(12) -0.0013(7) 0.0028(9) -0.0001(7)
O32 0.0294(10) 0.0190(8) 0.0184(9) 0.0009(7) 0.0031(8) -0.0073(7)
O33 0.0256(10) 0.0268(10) 0.0578(15) -0.0108(10) 0.0066(10) -0.0075(8)
O34 0.0225(11) 0.0398(13) 0.0558(15) -0.0111(11) 0.0130(10) -0.0046(9)
N31 0.0173(10) 0.0146(9) 0.0129(9) -0.0004(7) 0.0000(8) -0.0005(7)
N32 0.0166(12) 0.0246(11) 0.0279(16) 0.0021(9) 0.0009(11) -0.0016(9)
C31 0.0156(11) 0.0140(10) 0.0172(11) -0.0044(9) 0.0016(9) -0.0032(8)
C32 0.0145(11) 0.0201(11) 0.0199(12) -0.0031(9) -0.0005(9) 0.0006(9)
C33 0.0170(12) 0.0217(13) 0.0209(13) -0.0018(10) -0.0009(9) -0.0011(10)
C34 0.0184(12) 0.0170(11) 0.0200(12) 0.0013(9) -0.0035(9) -0.0017(9)
C35 0.0149(11) 0.0225(11) 0.0110(11) -0.0022(10) -0.0011(9) 0.0013(10)
C36 0.0138(11) 0.0184(11) 0.0153(11) 0.0017(9) -0.0001(8) -0.0008(9)
C37 0.0160(12) 0.0171(10) 0.0155(14) 0.0024(10) 0.0023(11) 0.0007(9)
C38 0.0237(13) 0.0138(10) 0.0195(12) -0.0014(9) 0.0035(10) 0.0020(9)
C39 0.0210(16) 0.0225(15) 0.0254(19) -0.0002(10) -0.0063(14) -0.0006(9)
C40 0.0465(18) 0.0252(14) 0.0306(15) -0.0049(11) -0.0141(13) -0.0096(13)
C41 0.0330(17) 0.0418(17) 0.0172(15) -0.0016(13) -0.0070(12) 0.0036(14)
C42 0.0223(14) 0.051(2) 0.0254(15) 0.0000(14) -0.0092(12) -0.0016(14)
C43 0.0168(11) 0.0155(11) 0.0154(11) 0.0014(9) -0.0027(9) 0.0024(9)
C44 0.0149(11) 0.0217(12) 0.0190(11) -0.0017(10) 0.0003(9) 0.0053(9)
C45 0.0187(12) 0.0181(12) 0.0200(12) -0.0030(10) -0.0035(9) 0.0033(9)
C46 0.0155(11) 0.0214(12) 0.0196(12) 0.0020(10) -0.0017(9) -0.0002(9)
C47 0.0162(11) 0.0272(12) 0.0211(12) -0.0008(10) 0.0038(10) 0.0039(10)
C48 0.0186(12) 0.0201(11) 0.0189(14) -0.0017(10) 0.0014(10) 0.0050(10)

loop_
_atom_type_symbol
_atom_type_description
_atom_type_scat_dispersion_real
_atom_type_scat_dispersion_imag
_atom_type_scat_source
C C 0.0033 0.0016 'International Tables Vol C Tables 4.2.6.8 and 6.1.1.4'
H H 0.0000 0.0000 'International Tables Vol C Tables 4.2.6.8 and 6.1.1.4'
N N 0.0061 0.0033 'International Tables Vol C Tables 4.2.6.8 and 6.1.1.4'
O O 0.0106 0.0060 'International Tables Vol C Tables 4.2.6.8 and 6.1.1.4'

loop_
_geom_angle_atom_site_label_1
_geom_angle_atom_site_label_2
_geom_angle_atom_site_label_3
_geom_angle
_geom_angle_site_symmetry_1
_geom_angle_site_symmetry_3
_geom_angle_publ_flag
C8 O2 H2O 104(2) . . ?
C1 N1 C7 119.0(2) . . ?
C1 N1 C6 122.0(2) . . ?
C7 N1 C6 117.5(2) . . ?
O4 N2 O3 123.7(3) . . ?
O4 N2 C16 118.2(2) . . ?
O3 N2 C16 118.1(3) . . ?
O1 C1 N1 121.7(2) . . ?
O1 C1 C2 121.5(2) . . ?
N1 C1 C2 116.7(2) . . ?
C1 C2 C3 112.8(2) . . ?
C1 C2 H2A 109.0 . . ?
C3 C2 H2A 109.0 . . ?
C1 C2 H2B 109.0 . . ?
C3 C2 H2B 109.0 . . ?
H2A C2 H2B 107.8 . . ?
C2 C3 C4 115.2(2) . . ?
C2 C3 H3A 108.5 . . ?
C4 C3 H3A 108.5 . . ?
C2 C3 H3B 108.5 . . ?
C4 C3 H3B 108.5 . . ?
H3A C3 H3B 107.5 . . ?
C5 C4 C3 111.8(2) . . ?
C5 C4 C9 112.1(2) . . ?
C3 C4 C9 113.0(2) . . ?
C5 C4 H4 106.5 . . ?
C3 C4 H4 106.5 . . ?
C9 C4 H4 106.5 . . ?
C6 C5 C4 115.3(2) . . ?
C6 C5 H5A 108.4 . . ?
C4 C5 H5A 108.4 . . ?
C6 C5 H5B 108.4 . . ?
C4 C5 H5B 108.4 . . ?
H5A C5 H5B 107.5 . . ?
N1 C6 C5 114.89(19) . . ?
N1 C6 H6A 108.5 . . ?
C5 C6 H6A 108.5 . . ?
N1 C6 H6B 108.5 . . ?
C5 C6 H6B 108.5 . . ?
H6A C6 H6B 107.5 . . ?
N1 C7 C13 110.68(18) . . ?
N1 C7 C8 110.1(2) . . ?
C13 C7 C8 114.0(2) . . ?
N1 C7 H7 107.2 . . ?
C13 C7 H7 107.2 . . ?
C8 C7 H7 107.2 . . ?
O2 C8 C7 112.2(2) . . ?
O2 C8 H8A 109.2 . . ?
C7 C8 H8A 109.2 . . ?
O2 C8 H8B 109.2 . . ?
C7 C8 H8B 109.2 . . ?
H8A C8 H8B 107.9 . . ?
C12 C9 C10 108.6(2) . . ?
C12 C9 C11 107.8(3) . . ?
C10 C9 C11 107.7(3) . . ?
C12 C9 C4 110.7(3) . . ?
C10 C9 C4 112.7(2) . . ?
C11 C9 C4 109.2(2) . . ?
C9 C10 H10A 109.5 . . ?
C9 C10 H10B 109.5 . . ?
H10A C10 H10B 109.5 . . ?
C9 C10 H10C 109.5 . . ?
H10A C10 H10C 109.5 . . ?
H10B C10 H10C 109.5 . . ?
C9 C11 H11A 109.5 . . ?
C9 C11 H11B 109.5 . . ?
H11A C11 H11B 109.5 . . ?
C9 C11 H11C 109.5 . . ?
H11A C11 H11C 109.5 . . ?
H11B C11 H11C 109.5 . . ?
C9 C12 H12A 109.5 . . ?
C9 C12 H12B 109.5 . . ?
H12A C12 H12B 109.5 . . ?
C9 C12 H12C 109.5 . . ?
H12A C12 H12C 109.5 . . ?
H12B C12 H12C 109.5 . . ?
C14 C13 C18 119.0(2) . . ?
C14 C13 C7 118.7(2) . . ?
C18 C13 C7 122.3(2) . . ?
C15 C14 C13 121.2(2) . . ?
C15 C14 H14 119.4 . . ?
C13 C14 H14 119.4 . . ?
C14 C15 C16 118.4(2) . . ?
C14 C15 H15 120.8 . . ?
C16 C15 H15 120.8 . . ?
C17 C16 C15 121.9(2) . . ?
C17 C16 N2 118.8(2) . . ?
C15 C16 N2 119.3(2) . . ?
C16 C17 C18 119.3(2) . . ?
C16 C17 H17 120.4 . . ?
C18 C17 H17 120.4 . . ?
C17 C18 C13 120.1(3) . . ?
C17 C18 H18 119.9 . . ?
C13 C18 H18 119.9 . . ?
C38 O32 H32O 110(3) . . ?
C31 N31 C37 120.1(2) . . ?
C31 N31 C36 121.8(2) . . ?
C37 N31 C36 117.1(2) . . ?
O33 N32 O34 123.3(2) . . ?
O33 N32 C46 118.7(2) . . ?
O34 N32 C46 118.0(2) . . ?
O31 C31 N31 121.9(2) . . ?
O31 C31 C32 120.4(2) . . ?
N31 C31 C32 117.7(2) . . ?
C31 C32 C33 113.16(19) . . ?
C31 C32 H32A 108.9 . . ?
C33 C32 H32A 108.9 . . ?
C31 C32 H32B 108.9 . . ?
C33 C32 H32B 108.9 . . ?
H32A C32 H32B 107.8 . . ?
C34 C33 C32 115.3(2) . . ?
C34 C33 H33A 108.4 . . ?
C32 C33 H33A 108.4 . . ?
C34 C33 H33B 108.4 . . ?
C32 C33 H33B 108.4 . . ?
H33A C33 H33B 107.5 . . ?
C35 C34 C33 111.4(2) . . ?
C35 C34 C39 112.3(2) . . ?
C33 C34 C39 112.9(2) . . ?
C35 C34 H34 106.6 . . ?
C33 C34 H34 106.6 . . ?
C39 C34 H34 106.6 . . ?
C34 C35 C36 114.0(2) . . ?
C34 C35 H35A 108.8 . . ?
C36 C35 H35A 108.8 . . ?
C34 C35 H35B 108.8 . . ?
C36 C35 H35B 108.8 . . ?
H35A C35 H35B 107.6 . . ?
N31 C36 C35 113.74(19) . . ?
N31 C36 H36A 108.8 . . ?
C35 C36 H36A 108.8 . . ?
N31 C36 H36B 108.8 . . ?
C35 C36 H36B 108.8 . . ?
H36A C36 H36B 107.7 . . ?
N31 C37 C43 110.60(19) . . ?
N31 C37 C38 110.0(2) . . ?
C43 C37 C38 114.2(2) . . ?
N31 C37 H37 107.2 . . ?
C43 C37 H37 107.2 . . ?
C38 C37 H37 107.2 . . ?
O32 C38 C37 112.9(2) . . ?
O32 C38 H38A 109.0 . . ?
C37 C38 H38A 109.0 . . ?
O32 C38 H38B 109.0 . . ?
C37 C38 H38B 109.0 . . ?
H38A C38 H38B 107.8 . . ?
C41 C39 C40 108.7(3) . . ?
C41 C39 C42 107.3(3) . . ?
C40 C39 C42 109.3(3) . . ?
C41 C39 C34 110.5(2) . . ?
C40 C39 C34 111.4(3) . . ?
C42 C39 C34 109.6(2) . . ?
C39 C40 H40A 109.5 . . ?
C39 C40 H40B 109.5 . . ?
H40A C40 H40B 109.5 . . ?
C39 C40 H40C 109.5 . . ?
H40A C40 H40C 109.5 . . ?
H40B C40 H40C 109.5 . . ?
C39 C41 H41A 109.5 . . ?
C39 C41 H41B 109.5 . . ?
H41A C41 H41B 109.5 . . ?
C39 C41 H41C 109.5 . . ?
H41A C41 H41C 109.5 . . ?
H41B C41 H41C 109.5 . . ?
C39 C42 H42A 109.5 . . ?
C39 C42 H42B 109.5 . . ?
H42A C42 H42B 109.5 . . ?
C39 C42 H42C 109.5 . . ?
H42A C42 H42C 109.5 . . ?
H42B C42 H42C 109.5 . . ?
C48 C43 C44 118.9(2) . . ?
C48 C43 C37 122.7(2) . . ?
C44 C43 C37 118.4(2) . . ?
C45 C44 C43 121.0(2) . . ?
C45 C44 H44 119.5 . . ?
C43 C44 H44 119.5 . . ?
C46 C45 C44 118.3(2) . . ?
C46 C45 H45 120.9 . . ?
C44 C45 H45 120.9 . . ?
C47 C46 C45 122.9(2) . . ?
C47 C46 N32 118.5(2) . . ?
C45 C46 N32 118.6(2) . . ?
C46 C47 C48 118.3(2) . . ?
C46 C47 H47 120.8 . . ?
C48 C47 H47 120.8 . . ?
C43 C48 C47 120.5(2) . . ?
C43 C48 H48 119.7 . . ?
C47 C48 H48 119.7 . . ?

loop_
_geom_bond_atom_site_label_1
_geom_bond_atom_site_label_2
_geom_bond_distance
_geom_bond_site_symmetry_2
_geom_bond_publ_flag
O1 C1 1.240(3) . ?
O2 C8 1.417(3) . ?
O2 H2O 0.84(4) . ?
O3 N2 1.226(3) . ?
O4 N2 1.217(3) . ?
N1 C1 1.352(3) . ?
N1 C7 1.465(3) . ?
N1 C6 1.468(3) . ?
N2 C16 1.468(3) . ?
C1 C2 1.503(3) . ?
C2 C3 1.532(4) . ?
C2 H2A 0.9900 . ?
C2 H2B 0.9900 . ?
C3 C4 1.540(4) . ?
C3 H3A 0.9900 . ?
C3 H3B 0.9900 . ?
C4 C5 1.536(4) . ?
C4 C9 1.559(4) . ?
C4 H4 1.0000 . ?
C5 C6 1.528(4) . ?
C5 H5A 0.9900 . ?
C5 H5B 0.9900 . ?
C6 H6A 0.9900 . ?
C6 H6B 0.9900 . ?
C7 C13 1.517(3) . ?
C7 C8 1.534(3) . ?
C7 H7 1.0000 . ?
C8 H8A 0.9900 . ?
C8 H8B 0.9900 . ?
C9 C12 1.516(4) . ?
C9 C10 1.542(4) . ?
C9 C11 1.546(5) . ?
C10 H10A 0.9800 . ?
C10 H10B 0.9800 . ?
C10 H10C 0.9800 . ?
C11 H11A 0.9800 . ?
C11 H11B 0.9800 . ?
C11 H11C 0.9800 . ?
C12 H12A 0.9800 . ?
C12 H12B 0.9800 . ?
C12 H12C 0.9800 . ?
C13 C14 1.393(3) . ?
C13 C18 1.401(4) . ?
C14 C15 1.385(3) . ?
C14 H14 0.9500 . ?
C15 C16 1.385(4) . ?
C15 H15 0.9500 . ?
C16 C17 1.381(4) . ?
C17 C18 1.385(4) . ?
C17 H17 0.9500 . ?
C18 H18 0.9500 . ?
O31 C31 1.255(3) . ?
O32 C38 1.415(3) . ?
O32 H32O 0.84(5) . ?
O33 N32 1.219(3) . ?
O34 N32 1.240(3) . ?
N31 C31 1.339(3) . ?
N31 C37 1.468(3) . ?
N31 C36 1.471(3) . ?
N32 C46 1.471(3) . ?
C31 C32 1.508(3) . ?
C32 C33 1.549(4) . ?
C32 H32A 0.9900 . ?
C32 H32B 0.9900 . ?
C33 C34 1.542(4) . ?
C33 H33A 0.9900 . ?
C33 H33B 0.9900 . ?
C34 C35 1.529(3) . ?
C34 C39 1.563(4) . ?
C34 H34 1.0000 . ?
C35 C36 1.532(3) . ?
C35 H35A 0.9900 . ?
C35 H35B 0.9900 . ?
C36 H36A 0.9900 . ?
C36 H36B 0.9900 . ?
C37 C43 1.516(3) . ?
C37 C38 1.532(3) . ?
C37 H37 1.0000 . ?
C38 H38A 0.9900 . ?
C38 H38B 0.9900 . ?
C39 C41 1.518(5) . ?
C39 C40 1.543(4) . ?
C39 C42 1.545(4) . ?
C40 H40A 0.9800 . ?
C40 H40B 0.9800 . ?
C40 H40C 0.9800 . ?
C41 H41A 0.9800 . ?
C41 H41B 0.9800 . ?
C41 H41C 0.9800 . ?
C42 H42A 0.9800 . ?
C42 H42B 0.9800 . ?
C42 H42C 0.9800 . ?
C43 C48 1.397(4) . ?
C43 C44 1.399(3) . ?
C44 C45 1.385(3) . ?
C44 H44 0.9500 . ?
C45 C46 1.380(4) . ?
C45 H45 0.9500 . ?
C46 C47 1.374(4) . ?
C47 C48 1.399(4) . ?
C47 H47 0.9500 . ?
C48 H48 0.9500 . ?

loop_
_geom_hbond_atom_site_label_D
_geom_hbond_atom_site_label_H
_geom_hbond_atom_site_label_A
_geom_hbond_distance_DH
_geom_hbond_distance_HA
_geom_hbond_distance_DA
_geom_hbond_angle_DHA
_geom_hbond_site_symmetry_A
O2 H2O O31 0.84(4) 1.90(4) 2.729(3) 170(3) .
O32 H32O O1 0.84(5) 1.88(5) 2.714(3) 172(4) 1_545

loop_
_geom_torsion_atom_site_label_1
_geom_torsion_atom_site_label_2
_geom_torsion_atom_site_label_3
_geom_torsion_atom_site_label_4
_geom_torsion
_geom_torsion_site_symmetry_1
_geom_torsion_site_symmetry_2
_geom_torsion_site_symmetry_3
_geom_torsion_site_symmetry_4
_geom_torsion_publ_flag
C7 N1 C1 O1 7.9(3) . . . . ?
C6 N1 C1 O1 173.9(2) . . . . ?
C7 N1 C1 C2 -169.4(2) . . . . ?
C6 N1 C1 C2 -3.4(3) . . . . ?
O1 C1 C2 C3 -105.7(3) . . . . ?
N1 C1 C2 C3 71.6(3) . . . . ?
C1 C2 C3 C4 -85.1(3) . . . . ?
C2 C3 C4 C5 58.8(3) . . . . ?
C2 C3 C4 C9 -173.7(2) . . . . ?
C3 C4 C5 C6 -57.4(3) . . . . ?
C9 C4 C5 C6 174.5(2) . . . . ?
C1 N1 C6 C5 -66.4(3) . . . . ?
C7 N1 C6 C5 99.8(2) . . . . ?
C4 C5 C6 N1 81.5(3) . . . . ?
C1 N1 C7 C13 -132.4(2) . . . . ?
C6 N1 C7 C13 61.0(3) . . . . ?
C1 N1 C7 C8 100.6(3) . . . . ?
C6 N1 C7 C8 -66.0(3) . . . . ?
N1 C7 C8 O2 -52.3(3) . . . . ?
C13 C7 C8 O2 -177.3(2) . . . . ?
C5 C4 C9 C12 -177.5(2) . . . . ?
C3 C4 C9 C12 55.1(3) . . . . ?
C5 C4 C9 C10 60.7(3) . . . . ?
C3 C4 C9 C10 -66.6(3) . . . . ?
C5 C4 C9 C11 -58.9(3) . . . . ?
C3 C4 C9 C11 173.7(3) . . . . ?
N1 C7 C13 C14 54.6(3) . . . . ?
C8 C7 C13 C14 179.4(2) . . . . ?
N1 C7 C13 C18 -125.4(3) . . . . ?
C8 C7 C13 C18 -0.6(4) . . . . ?
C18 C13 C14 C15 1.8(4) . . . . ?
C7 C13 C14 C15 -178.2(2) . . . . ?
C13 C14 C15 C16 0.6(4) . . . . ?
C14 C15 C16 C17 -2.1(4) . . . . ?
C14 C15 C16 N2 176.2(2) . . . . ?
O4 N2 C16 C17 -3.6(4) . . . . ?
O3 N2 C16 C17 176.3(3) . . . . ?
O4 N2 C16 C15 178.1(3) . . . . ?
O3 N2 C16 C15 -2.0(4) . . . . ?
C15 C16 C17 C18 1.2(4) . . . . ?
N2 C16 C17 C18 -177.1(3) . . . . ?
C16 C17 C18 C13 1.3(4) . . . . ?
C14 C13 C18 C17 -2.8(4) . . . . ?
C7 C13 C18 C17 177.2(3) . . . . ?
C37 N31 C31 O31 5.7(3) . . . . ?
C36 N31 C31 O31 173.8(2) . . . . ?
C37 N31 C31 C32 -172.4(2) . . . . ?
C36 N31 C31 C32 -4.3(3) . . . . ?
O31 C31 C32 C33 -107.6(3) . . . . ?
N31 C31 C32 C33 70.5(3) . . . . ?
C31 C32 C33 C34 -82.3(3) . . . . ?
C32 C33 C34 C35 59.4(3) . . . . ?
C32 C33 C34 C39 -173.2(2) . . . . ?
C33 C34 C35 C36 -61.3(3) . . . . ?
C39 C34 C35 C36 171.0(2) . . . . ?
C31 N31 C36 C35 -66.6(3) . . . . ?
C37 N31 C36 C35 101.8(2) . . . . ?
C34 C35 C36 N31 85.2(3) . . . . ?
C31 N31 C37 C43 -128.3(2) . . . . ?
C36 N31 C37 C43 63.0(3) . . . . ?
C31 N31 C37 C38 104.6(3) . . . . ?
C36 N31 C37 C38 -64.1(3) . . . . ?
N31 C37 C38 O32 -52.7(3) . . . . ?
C43 C37 C38 O32 -177.8(2) . . . . ?
C35 C34 C39 C41 -56.6(3) . . . . ?
C33 C34 C39 C41 176.5(2) . . . . ?
C35 C34 C39 C40 64.3(3) . . . . ?
C33 C34 C39 C40 -62.6(3) . . . . ?
C35 C34 C39 C42 -174.6(2) . . . . ?
C33 C34 C39 C42 58.5(3) . . . . ?
N31 C37 C43 C48 -124.3(3) . . . . ?
C38 C37 C43 C48 0.4(4) . . . . ?
N31 C37 C43 C44 54.9(3) . . . . ?
C38 C37 C43 C44 179.7(2) . . . . ?
C48 C43 C44 C45 2.1(4) . . . . ?
C37 C43 C44 C45 -177.2(2) . . . . ?
C43 C44 C45 C46 -0.1(4) . . . . ?
C44 C45 C46 C47 -2.1(4) . . . . ?
C44 C45 C46 N32 177.6(2) . . . . ?
O33 N32 C46 C47 174.6(3) . . . . ?
O34 N32 C46 C47 -4.8(4) . . . . ?
O33 N32 C46 C45 -5.2(4) . . . . ?
O34 N32 C46 C45 175.4(3) . . . . ?
C45 C46 C47 C48 2.2(4) . . . . ?
N32 C46 C47 C48 -177.5(3) . . . . ?
C44 C43 C48 C47 -1.9(4) . . . . ?
C37 C43 C48 C47 177.3(2) . . . . ?
C46 C47 C48 C43 -0.1(4) . . . . ?
